data_4321010
loop_
_publ_author_name
'Tomoyuki Akutagawa'
'Tatsuo Hasegawa'
'Takayoshi Nakamura'
'Sadamu Takeda'
'Tamotsu Inabe'
'Ken-ichi Sugiura'
'Yoshiteru Sakata'
'Allan E. Underhill'

_publ_contact_author_address
;
Research Institute for Electronic Science, Hokkaido University
N12W6 kita-ku, Sapporo 060-0812, Japan
;
_publ_contact_author_email ' takuta@imd.es.hokudai.ac.jp '
_publ_contact_author_fax ' +81-11-706-4972 '
_publ_contact_author_name ' Tomoyuki Akutagawa'
_publ_contact_author_phone ' +81-11-706-2884 '
_publ_section_title
;
 M+(12-crown-4) Supramolecular Cations (M+= Na+, K+, Rb+, and NH4+) within
 Ni(2-thioxo-1,3-dithiole-4,5-dithiolate)2 Molecular Conductor
;
_journal_name_full 'Inorganic Chemistry'
_journal_page_first 2645
_journal_page_last 2651
_journal_paper_doi 10.1021/ic000104a
_journal_volume 39
_journal_year 2000
_chemical_formula_sum 'C40 H32 Ni4 O8 Rb S40'
_chemical_formula_weight 2243.36
_space_group_IT_number 18
_symmetry_cell_setting orthorhombic
_symmetry_Int_Tables_number 18
_symmetry_space_group_name_Hall 'P 2 2ab'
_symmetry_space_group_name_H-M 'P 21 21 2'
_cell_angle_alpha 90
_cell_angle_beta 90
_cell_angle_gamma 90
_cell_formula_units_Z 2
_cell_length_a 11.548(4)
_cell_length_b 41.604(7)
_cell_length_c 7.939(6)
_cell_measurement_reflns_used 25
_cell_measurement_temperature 296.2
_cell_measurement_theta_max 14.3
_cell_measurement_theta_min 10.2
_cell_volume 3814(3)
_computing_cell_refinement 'MSC/AFC Diffractometer Control'
_computing_data_collection 'MSC/AFC Diffractometer Control'
_computing_data_reduction 'teXsan Ver. 1.10'
_computing_publication_material 'teXsan Ver. 1.10'
_computing_structure_refinement 'teXsan Ver. 1.10'
_computing_structure_solution SIR92
_diffrn_measurement_device_type 'Rigaku AFC5R'
_diffrn_measurement_method \w-2\q
_diffrn_radiation_type 'Mo K\a'
_diffrn_radiation_wavelength 0.7107
_diffrn_reflns_limit_h_max 15
_diffrn_reflns_limit_h_min 0
_diffrn_reflns_limit_k_max 54
_diffrn_reflns_limit_k_min 0
_diffrn_reflns_limit_l_max 10
_diffrn_reflns_limit_l_min 0
_diffrn_reflns_number 4987
_diffrn_reflns_theta_max 27.50
_diffrn_standards_decay_% 0.40
_diffrn_standards_interval_count 150
_diffrn_standards_number 3
_exptl_absorpt_coefficient_mu 2.746
_exptl_absorpt_correction_T_max 0.760
_exptl_absorpt_correction_T_min 0.629
_exptl_absorpt_correction_type psi-scan
_exptl_absorpt_process_details '(North, Phillips & Mathews, 1968)'
_exptl_crystal_colour black
_exptl_crystal_density_diffrn 1.953
_exptl_crystal_density_meas 1.800
_exptl_crystal_description plate
_exptl_crystal_size_max 0.600
_exptl_crystal_size_mid 0.200
_exptl_crystal_size_min 0.100
_refine_diff_density_max 1.09
_refine_diff_density_min -0.87
_refine_ls_extinction_method none
_refine_ls_goodness_of_fit_all 1.703
_refine_ls_number_parameters 420
_refine_ls_number_reflns 2002
_refine_ls_R_factor_obs 0.0789
_refine_ls_shift/esd_max 0.1782
_refine_ls_structure_factor_coef F
_refine_ls_weighting_details 'w =3D 1/[\s^2^(Fo) + 0.00000|Fo|^2^]'
_refine_ls_weighting_scheme calc
_refine_ls_wR_factor_obs 0.0451
_reflns_number_observed 2002
_reflns_number_total 4958
_cod_data_source_file ic000104a_4.cif
_cod_data_source_block afc5r.xtl_master_file
_cod_original_cell_volume 3814(2)
_cod_original_sg_symbol_H-M 'P 21 21 2 '
_cod_original_formula_sum 'C40 H32 O8 Ni4 Rb S40 '
_cod_database_code 4321010

loop_
_symmetry_equiv_pos_as_xyz
x,y,z
-x,-y,z
1/2+x,1/2-y,-z
1/2-x,1/2+y,-z

loop_
_atom_site_aniso_label
_atom_site_aniso_U_11
_atom_site_aniso_U_22
_atom_site_aniso_U_33
_atom_site_aniso_U_12
_atom_site_aniso_U_13
_atom_site_aniso_U_23
Rb(1) 0.048(2) 0.116(3) 0.081(3) -0.026(3) 0.0000 0.0000
Ni(1) 0.032(1) 0.037(1) 0.048(2) 0.004(1) 0.003(2) 0.003(2)
Ni(2) 0.031(1) 0.052(2) 0.046(2) -0.004(2) 0.000(2) -0.004(2)
S(1) 0.029(3) 0.046(4) 0.070(5) 0.007(3) -0.017(4) 0.003(4)
S(2) 0.039(3) 0.047(4) 0.060(5) -0.002(3) -0.010(4) 0.002(4)
S(3) 0.078(4) 0.054(4) 0.098(6) 0.001(5) 0.004(6) 0.014(4)
S(4) 0.043(4) 0.049(4) 0.059(5) 0.000(3) -0.005(4) 0.011(4)
S(5) 0.030(3) 0.045(4) 0.057(4) -0.007(3) -0.010(3) -0.004(4)
S(6) 0.033(3) 0.045(4) 0.066(5) -0.003(3) 0.007(4) 0.002(4)
S(7) 0.048(4) 0.049(4) 0.061(5) 0.001(3) 0.005(4) 0.004(4)
S(8) 0.107(6) 0.055(4) 0.091(6) 0.007(4) 0.005(5) 0.019(5)
S(9) 0.056(4) 0.046(4) 0.075(6) 0.010(3) -0.005(4) 0.009(4)
S(10) 0.039(3) 0.049(4) 0.067(5) 0.004(3) -0.007(4) -0.006(4)
S(11) 0.035(3) 0.051(4) 0.063(5) 0.003(3) -0.005(4) 0.002(4)
S(12) 0.053(4) 0.054(4) 0.080(5) -0.007(4) -0.012(4) 0.013(4)
S(13) 0.076(5) 0.058(4) 0.126(7) -0.001(4) -0.012(6) 0.021(5)
S(14) 0.043(4) 0.067(4) 0.078(5) 0.003(4) 0.001(4) 0.008(5)
S(15) 0.029(3) 0.059(4) 0.051(4) -0.002(3) -0.009(3) 0.003(4)
S(16) 0.038(3) 0.068(4) 0.052(4) -0.003(3) 0.008(4) 0.004(4)
S(17) 0.053(4) 0.055(4) 0.071(5) -0.011(3) 0.015(4) -0.011(4)
S(18) 0.126(6) 0.052(4) 0.075(6) -0.010(6) -0.005(6) 0.012(4)
S(19) 0.052(4) 0.048(4) 0.058(5) 0.003(3) -0.004(4) -0.001(4)
S(20) 0.035(3) 0.057(4) 0.051(4) -0.003(3) -0.001(4) 0.011(4)
O(1) 0.13(2) 0.10(2) 0.10(2) 0.03(1) 0.01(2) -0.04(2)
O(2) 0.07(1) 0.14(2) 0.10(2) -0.02(1) 0.00(1) 0.06(1)
O(3) 0.08(1) 0.05(1) 0.16(2) -0.01(1) 0.00(2) -0.03(1)
O(4) 0.06(1) 0.30(3) 0.10(2) -0.05(2) -0.02(1) 0.03(2)
C(1) 0.03(1) 0.04(1) 0.07(2) 0.00(1) -0.02(1) -0.01(1)
C(2) 0.04(1) 0.06(1) 0.05(2) -0.02(1) -0.01(2) 0.01(1)
C(3) 0.04(1) 0.04(1) -0.011(9) -0.01(1) -0.006(9) -0.012(10)
C(4) 0.01(1) 0.05(1) 0.03(1) -0.004(10) 0.04(1) -0.02(1)
C(5) 0.05(1) 0.012(10) 0.04(2) 0.014(9) 0.01(1) 0.01(1)
C(6) 0.03(1) 0.05(1) 0.04(2) 0.01(1) 0.00(1) 0.02(1)
C(7) 0.05(2) 0.04(1) 0.04(2) 0.00(1) -0.01(1) 0.02(1)
C(8) 0.07(2) 0.04(1) 0.07(2) -0.01(1) -0.05(2) 0.03(1)
C(9) 0.02(1) 0.04(1) 0.08(2) 0.00(1) -0.02(1) 0.00(2)
C(10) 0.019(10) 0.05(1) 0.04(1) -0.007(10) -0.01(1) -0.01(1)
C(11) 0.06(1) 0.04(1) 0.08(2) 0.02(1) 0.03(2) -0.02(1)
C(12) 0.03(1) 0.02(1) 0.05(2) -0.008(9) 0.02(1) -0.02(1)
C(13) 0.12(2) 0.08(2) 0.28(5) 0.03(2) 0.17(3) 0.03(3)
C(14) 0.10(2) 0.19(3) 0.11(3) 0.05(3) -0.01(2) 0.04(4)
C(15) 0.28(4) 0.11(2) 0.12(3) -0.17(2) -0.10(3) 0.00(2)
C(16) 0.16(3) 0.08(2) 0.27(6) -0.10(2) 0.04(4) -0.04(3)
C(17) 0.20(4) 0.11(3) 0.06(2) 0.04(3) -0.05(2) -0.04(2)
C(18) 0.21(4) 0.25(5) 0.18(5) -0.16(3) -0.11(3) 0.06(4)
C(19) 0.18(3) 0.33(5) 0.08(3) 0.20(3) -0.01(3) -0.02(4)
C(20) 0.09(2) 0.26(4) 0.24(5) 0.13(2) 0.09(3) 0.12(4)

loop_
_atom_site_label
_atom_site_type_symbol
_atom_site_fract_x
_atom_site_fract_y
_atom_site_fract_z
_atom_site_U_iso_or_equiv
_atom_site_thermal_displace_type
_atom_site_occupancy
_atom_site_calc_flag
_atom_site_refinement_flags
_atom_site_disorder_assembly
_atom_site_disorder_group
Rb(1) Rb 0.0000 0.0000 0.1471(5) 0.082(1) Uani 1.00 d S . .
Ni(1) Ni -0.0156(2) 0.23785(6) 0.1489(4) 0.0392(7) Uani 1.00 d . . .
Ni(2) Ni -0.0107(3) 0.28002(6) 0.5659(4) 0.0430(8) Uani 1.00 d . . .
S(1) S 0.1144(4) 0.2747(1) 0.1543(9) 0.048(2) Uani 1.00 d . . .
S(2) S 0.1126(5) 0.3431(1) 0.0300(9) 0.048(2) Uani 1.00 d . . .
S(3) S 0.0000(8) 0.3991(1) -0.1304(10) 0.077(2) Uani 1.00 d . . .
S(4) S -0.1242(5) 0.3377(1) -0.0873(8) 0.051(2) Uani 1.00 d . . .
S(5) S -0.1393(4) 0.2690(1) 0.0271(8) 0.044(2) Uani 1.00 d . . .
S(6) S -0.1487(4) 0.2016(1) 0.1456(9) 0.048(2) Uani 1.00 d . . .
S(7) S -0.1513(5) 0.1334(1) 0.2781(9) 0.052(2) Uani 1.00 d . . .
S(8) S -0.0500(6) 0.0795(2) 0.473(1) 0.085(3) Uani 1.00 d . . .
S(9) S 0.0863(5) 0.1379(1) 0.3917(9) 0.059(2) Uani 1.00 d . . .
S(10) S 0.1092(5) 0.2063(1) 0.2665(9) 0.052(2) Uani 1.00 d . . .
S(11) S 0.1190(5) 0.3172(1) 0.5663(9) 0.049(2) Uani 1.00 d . . .
S(12) S 0.1100(5) 0.3866(2) 0.4523(9) 0.062(2) Uani 1.00 d . . .
S(13) S -0.0138(7) 0.4449(1) 0.335(1) 0.087(3) Uani 1.00 d . . .
S(14) S -0.1309(5) 0.3813(2) 0.3615(9) 0.063(2) Uani 1.00 d . . .
S(15) S -0.1401(5) 0.3112(1) 0.4602(8) 0.046(2) Uani 1.00 d . . .
S(16) S -0.1366(4) 0.2421(2) 0.5690(8) 0.053(2) Uani 1.00 d . . .
S(17) S -0.1276(5) 0.1741(1) 0.7039(9) 0.059(2) Uani 1.00 d . . .
S(18) S -0.0068(9) 0.1209(1) 0.8801(9) 0.084(3) Uani 1.00 d . . .
S(19) S 0.1088(5) 0.1824(1) 0.8174(9) 0.053(2) Uani 1.00 d . . .
S(20) S 0.1159(4) 0.2501(1) 0.6901(8) 0.048(2) Uani 1.00 d . . .
O(1) O -0.225(2) 0.0378(5) 0.114(3) 0.114(9) Uani 1.00 d . . .
O(2) O -0.226(2) -0.0223(5) 0.294(2) 0.101(8) Uani 1.00 d . . .
O(3) O -0.138(1) -0.0509(4) -0.006(3) 0.097(7) Uani 1.00 d . . .
O(4) O -0.143(1) 0.0085(8) -0.172(3) 0.16(1) Uani 1.00 d . . .
C(1) C 0.049(2) 0.3057(5) 0.067(3) 0.046(7) Uani 1.00 d . . .
C(2) C -0.004(2) 0.3626(5) -0.065(3) 0.049(7) Uani 1.00 d . . .
C(3) C -0.062(2) 0.3044(5) 0.007(2) 0.022(6) Uani 1.00 d . . .
C(4) C -0.082(1) 0.1693(5) 0.238(3) 0.034(6) Uani 1.00 d . . .
C(5) C -0.039(2) 0.1155(4) 0.386(2) 0.034(6) Uani 1.00 d . . .
C(6) C 0.033(2) 0.1722(5) 0.295(3) 0.043(7) Uani 1.00 d . . .
C(7) C 0.047(2) 0.3499(5) 0.481(3) 0.046(8) Uani 1.00 d . . .
C(8) C -0.011(2) 0.4069(4) 0.381(3) 0.062(8) Uani 1.00 d . . .
C(9) C -0.064(2) 0.3464(5) 0.439(3) 0.046(7) Uani 1.00 d . . .
C(10) C -0.066(2) 0.2123(5) 0.661(3) 0.037(6) Uani 1.00 d . . .
C(11) C -0.005(2) 0.1569(4) 0.799(3) 0.059(8) Uani 1.00 d . . .
C(12) C 0.046(2) 0.2140(4) 0.715(3) 0.036(7) Uani 1.00 d . . .
C(13) C -0.309(3) 0.0291(7) 0.252(5) 0.16(2) Uani 1.00 d . . .
C(14) C -0.320(2) -0.001(1) 0.304(4) 0.14(1) Uani 1.00 d . . .
C(15) C -0.238(3) -0.0547(8) 0.248(5) 0.17(2) Uani 1.00 d . . .
C(16) C -0.234(3) -0.0648(7) 0.097(7) 0.17(2) Uani 1.00 d . . .
C(17) C -0.166(3) -0.0476(8) -0.179(4) 0.12(1) Uani 1.00 d . . .
C(18) C -0.190(3) -0.016(1) -0.251(5) 0.21(2) Uani 1.00 d . . .
C(19) C -0.263(3) 0.046(1) -0.054(5) 0.20(2) Uani 1.00 d . . .
C(20) C -0.217(3) 0.038(1) -0.154(6) 0.20(2) Uani 1.00 d . . .

loop_
_atom_type_symbol
_atom_type_description
_atom_type_scat_dispersion_real
_atom_type_scat_dispersion_imag
_atom_type_scat_source
C C 0.003 0.002
;International Tables for Crystallography
(1992, Vol. C, Tables 4.2.6.8 and 6.1.1.1)
;
H H 0.000 0.000
;International Tables for Crystallography
(1992, Vol. C, Table 6.1.1.2)
;
O O 0.011 0.006
;International Tables for Crystallography
(1992, Vol. C, Tables 4.2.6.8 and 6.1.1.1)
;
Ni Ni 0.339 1.112
;International Tables for Crystallography
(1992, Vol. C, Tables 4.2.6.8 and 6.1.1.1)
;
S S 0.125 0.123
;International Tables for Crystallography
(1992, Vol. C, Tables 4.2.6.8 and 6.1.1.1)
;
Rb Rb -0.939 2.968
;International Tables for Crystallography
(1992, Vol. C, Tables 4.2.6.8 and 6.1.1.1)
;

loop_
_geom_angle_atom_site_label_1
_geom_angle_atom_site_label_2
_geom_angle_atom_site_label_3
_geom_angle
_geom_angle_site_symmetry_1
_geom_angle_site_symmetry_2
_geom_angle_site_symmetry_3
_geom_angle_publ_flag
O(1) Rb(1) O(1) 170.2(8) . 1_555 2_555 yes
O(1) Rb(1) O(2) 56.9(5) . 1_555 1_555 yes
O(1) Rb(1) O(2) 127.8(5) . 1_555 2_555 yes
O(1) Rb(1) O(3) 82.7(5) . 1_555 1_555 yes
O(1) Rb(1) O(3) 93.2(5) . 1_555 2_555 yes
O(1) Rb(1) O(4) 53.5(6) . 1_555 1_555 yes
O(1) Rb(1) O(4) 116.9(7) . 1_555 2_555 yes
O(1) Rb(1) O(2) 127.8(5) . 2_555 1_555 yes
O(1) Rb(1) O(2) 56.9(5) . 2_555 2_555 yes
O(1) Rb(1) O(3) 93.2(5) . 2_555 1_555 yes
O(1) Rb(1) O(3) 82.7(5) . 2_555 2_555 yes
O(1) Rb(1) O(4) 116.9(7) . 2_555 1_555 yes
O(1) Rb(1) O(4) 53.5(6) . 2_555 2_555 yes
O(2) Rb(1) O(2) 134.1(8) . 1_555 2_555 yes
O(2) Rb(1) O(3) 57.5(6) . 1_555 1_555 yes
O(2) Rb(1) O(3) 149.5(5) . 1_555 2_555 yes
O(2) Rb(1) O(4) 83.6(5) . 1_555 1_555 yes
O(2) Rb(1) O(4) 139.4(6) . 1_555 2_555 yes
O(2) Rb(1) O(3) 149.5(5) . 2_555 1_555 yes
O(2) Rb(1) O(3) 57.5(6) . 2_555 2_555 yes
O(2) Rb(1) O(4) 139.4(6) . 2_555 1_555 yes
O(2) Rb(1) O(4) 83.6(5) . 2_555 2_555 yes
O(3) Rb(1) O(3) 130.8(9) . 1_555 2_555 yes
O(3) Rb(1) O(4) 56.0(7) . 1_555 1_555 yes
O(3) Rb(1) O(4) 82.3(6) . 1_555 2_555 yes
O(3) Rb(1) O(4) 82.3(6) . 2_555 1_555 yes
O(3) Rb(1) O(4) 56.0(7) . 2_555 2_555 yes
O(4) Rb(1) O(4) 67.5(8) . 1_555 2_555 yes
S(1) Ni(1) S(5) 92.4(2) . 1_555 1_555 yes
S(1) Ni(1) S(6) 178.8(3) . 1_555 1_555 yes
S(1) Ni(1) S(10) 87.6(2) . 1_555 1_555 yes
S(5) Ni(1) S(6) 86.7(2) . 1_555 1_555 yes
S(5) Ni(1) S(10) 179.0(3) . 1_555 1_555 yes
S(6) Ni(1) S(10) 93.2(2) . 1_555 1_555 yes
S(11) Ni(2) S(15) 92.9(2) . 1_555 1_555 yes
S(11) Ni(2) S(16) 178.4(3) . 1_555 1_555 yes
S(11) Ni(2) S(20) 86.7(3) . 1_555 1_555 yes
S(15) Ni(2) S(16) 88.7(3) . 1_555 1_555 yes
S(15) Ni(2) S(20) 175.8(3) . 1_555 1_555 yes
S(16) Ni(2) S(20) 91.7(2) . 1_555 1_555 yes
Ni(1) S(1) C(1) 103.2(7) . 1_555 1_555 yes
C(1) S(2) C(2) 99.2(10) . 1_555 1_555 yes
C(2) S(4) C(3) 95.9(10) . 1_555 1_555 yes
Ni(1) S(5) C(3) 102.1(7) . 1_555 1_555 yes
Ni(1) S(6) C(4) 103.0(7) . 1_555 1_555 yes
C(4) S(7) C(5) 96.8(9) . 1_555 1_555 yes
C(5) S(9) C(6) 97.7(10) . 1_555 1_555 yes
Ni(1) S(10) C(6) 102.7(7) . 1_555 1_555 yes
Ni(2) S(11) C(7) 103.3(8) . 1_555 1_555 yes
C(7) S(12) C(8) 97(1) . 1_555 1_555 yes
C(8) S(14) C(9) 97.3(10) . 1_555 1_555 yes
Ni(2) S(15) C(9) 101.6(7) . 1_555 1_555 yes
Ni(2) S(16) C(10) 103.0(7) . 1_555 1_555 yes
C(10) S(17) C(11) 97(1) . 1_555 1_555 yes
C(11) S(19) C(12) 96(1) . 1_555 1_555 yes
Ni(2) S(20) C(12) 103.8(7) . 1_555 1_555 yes
Rb(1) O(1) C(13) 111(1) . 1_555 1_555 yes
Rb(1) O(1) C(19) 117(1) . 1_555 1_555 yes
C(13) O(1) C(19) 121(2) . 1_555 1_555 yes
Rb(1) O(2) C(14) 120(2) . 1_555 1_555 yes
Rb(1) O(2) C(15) 106(2) . 1_555 1_555 yes
C(14) O(2) C(15) 122(2) . 1_555 1_555 yes
Rb(1) O(3) C(16) 117(1) . 1_555 1_555 yes
Rb(1) O(3) C(17) 117(1) . 1_555 1_555 yes
C(16) O(3) C(17) 113(2) . 1_555 1_555 yes
Rb(1) O(4) C(18) 121(2) . 1_555 1_555 yes
Rb(1) O(4) C(20) 109(2) . 1_555 1_555 yes
C(18) O(4) C(20) 116(2) . 1_555 1_555 yes
S(1) C(1) S(2) 124(1) . 1_555 1_555 yes
S(1) C(1) C(3) 123(1) . 1_555 1_555 yes
S(2) C(1) C(3) 111(1) . 1_555 1_555 yes
S(2) C(2) S(3) 123(1) . 1_555 1_555 yes
S(2) C(2) S(4) 112(1) . 1_555 1_555 yes
S(3) C(2) S(4) 123(1) . 1_555 1_555 yes
S(4) C(3) S(5) 120(1) . 1_555 1_555 yes
S(4) C(3) C(1) 120(1) . 1_555 1_555 yes
S(5) C(3) C(1) 119(1) . 1_555 1_555 yes
S(6) C(4) S(7) 123(1) . 1_555 1_555 yes
S(6) C(4) C(6) 119(1) . 1_555 1_555 yes
S(7) C(4) C(6) 116(1) . 1_555 1_555 yes
S(7) C(5) S(8) 122(1) . 1_555 1_555 yes
S(7) C(5) S(9) 114(1) . 1_555 1_555 yes
S(8) C(5) S(9) 123(1) . 1_555 1_555 yes
S(9) C(6) S(10) 124(1) . 1_555 1_555 yes
S(9) C(6) C(4) 114(1) . 1_555 1_555 yes
S(10) C(6) C(4) 121(1) . 1_555 1_555 yes
S(11) C(7) S(12) 123(1) . 1_555 1_555 yes
S(11) C(7) C(9) 118(1) . 1_555 1_555 yes
S(12) C(7) C(9) 118(1) . 1_555 1_555 yes
S(12) C(8) S(13) 124(1) . 1_555 1_555 yes
S(12) C(8) S(14) 111(1) . 1_555 1_555 yes
S(13) C(8) S(14) 123(1) . 1_555 1_555 yes
S(14) C(9) S(15) 121(1) . 1_555 1_555 yes
S(14) C(9) C(7) 114(1) . 1_555 1_555 yes
S(15) C(9) C(7) 123(1) . 1_555 1_555 yes
S(16) C(10) S(17) 124(1) . 1_555 1_555 yes
S(16) C(10) C(12) 124(1) . 1_555 1_555 yes
S(17) C(10) C(12) 111(1) . 1_555 1_555 yes
S(17) C(11) S(18) 121(1) . 1_555 1_555 yes
S(17) C(11) S(19) 114(1) . 1_555 1_555 yes
S(18) C(11) S(19) 123(1) . 1_555 1_555 yes
S(19) C(12) S(20) 121(1) . 1_555 1_555 yes
S(19) C(12) C(10) 120(1) . 1_555 1_555 yes
S(20) C(12) C(10) 117(1) . 1_555 1_555 yes
O(1) C(13) C(14) 120(2) . 1_555 1_555 yes
O(2) C(14) C(13) 120(3) . 1_555 1_555 yes
O(2) C(15) C(16) 124(3) . 1_555 1_555 yes
O(3) C(16) C(15) 114(2) . 1_555 1_555 yes
O(3) C(17) C(18) 120(2) . 1_555 1_555 yes
O(4) C(18) C(17) 115(3) . 1_555 1_555 yes
O(1) C(19) C(20) 120(4) . 1_555 1_555 yes
O(4) C(20) C(19) 128(4) . 1_555 1_555 yes

loop_
_geom_bond_atom_site_label_1
_geom_bond_atom_site_label_2
_geom_bond_distance
_geom_bond_site_symmetry_1
_geom_bond_site_symmetry_2
_geom_bond_publ_flag
Rb(1) O(1) 3.05(2) . . yes
Rb(1) O(1) 3.05(2) . 2_555 yes
Rb(1) O(2) 3.00(2) . . yes
Rb(1) O(2) 3.00(2) . 2_555 yes
Rb(1) O(3) 2.92(2) . . yes
Rb(1) O(3) 2.92(2) . 2_555 yes
Rb(1) O(4) 3.05(2) . . yes
Rb(1) O(4) 3.05(2) . 2_555 yes
Ni(1) S(1) 2.147(6) . . yes
Ni(1) S(5) 2.157(6) . . yes
Ni(1) S(6) 2.154(6) . . yes
Ni(1) S(10) 2.161(6) . . yes
Ni(2) S(11) 2.154(7) . . yes
Ni(2) S(15) 2.149(6) . . yes
Ni(2) S(16) 2.144(6) . . yes
Ni(2) S(20) 2.159(6) . . yes
S(1) C(1) 1.65(2) . . yes
S(2) C(1) 1.75(2) . . yes
S(2) C(2) 1.75(2) . . yes
S(3) C(2) 1.60(2) . . yes
S(4) C(2) 1.74(2) . . yes
S(4) C(3) 1.73(2) . . yes
S(5) C(3) 1.73(2) . . yes
S(6) C(4) 1.71(2) . . yes
S(7) C(4) 1.72(2) . . yes
S(7) C(5) 1.73(2) . . yes
S(8) C(5) 1.65(2) . . yes
S(9) C(5) 1.72(2) . . yes
S(9) C(6) 1.73(2) . . yes
S(10) C(6) 1.69(2) . . yes
S(11) C(7) 1.73(2) . . yes
S(12) C(7) 1.71(2) . . yes
S(12) C(8) 1.73(2) . . yes
S(13) C(8) 1.62(2) . . yes
S(14) C(8) 1.75(2) . . yes
S(14) C(9) 1.75(2) . . yes
S(15) C(9) 1.71(2) . . yes
S(16) C(10) 1.66(2) . . yes
S(17) C(10) 1.77(2) . . yes
S(17) C(11) 1.76(3) . . yes
S(18) C(11) 1.63(2) . . yes
S(19) C(11) 1.69(2) . . yes
S(19) C(12) 1.71(2) . . yes
S(20) C(12) 1.72(2) . . yes
O(1) C(13) 1.51(3) . . yes
O(1) C(19) 1.44(4) . . yes
O(2) C(14) 1.40(3) . . yes
O(2) C(15) 1.40(3) . . yes
O(3) C(16) 1.50(4) . . yes
O(3) C(17) 1.42(3) . . yes
O(4) C(18) 1.32(4) . . yes
O(4) C(20) 1.50(4) . . yes
C(1) C(3) 1.36(2) . . yes
C(4) C(6) 1.41(3) . . yes
C(7) C(9) 1.34(2) . . yes
C(10) C(12) 1.37(2) . . yes
C(13) C(14) 1.34(5) . . yes
C(15) C(16) 1.27(5) . . yes
C(17) C(18) 1.45(5) . . yes
C(19) C(20) 1.01(5) . . yes

loop_
_geom_contact_atom_site_label_1
_geom_contact_atom_site_label_2
_geom_contact_distance
_geom_contact_site_symmetry_1
_geom_contact_site_symmetry_2
_geom_contact_publ_flag
Rb(1) O(1) 3.05(2) . . ?
Rb(1) O(1) 3.05(2) . 2_555 ?
Rb(1) O(2) 3.00(2) . . ?
Rb(1) O(2) 3.00(2) . 2_555 ?
Rb(1) O(3) 2.92(2) . . ?
Rb(1) O(3) 2.92(2) . 2_555 ?
Rb(1) O(4) 3.05(2) . . ?
Rb(1) O(4) 3.05(2) . 2_555 ?
Rb(1) O(3) 2.92(2) . . ?
Rb(1) O(3) 2.92(2) . 2_555 ?
Rb(1) O(2) 3.00(2) . . ?
Rb(1) O(2) 3.00(2) . 2_555 ?
Rb(1) O(1) 3.05(2) . . ?
Rb(1) O(1) 3.05(2) . 2_555 ?
Rb(1) O(4) 3.05(2) . . ?
Rb(1) O(4) 3.05(2) . 2_555 ?
Ni(2) S(1) 3.580(7) . . ?
S(3) C(16) 3.43(3) . 4_455 ?
S(3) S(12) 3.59(1) . 1_554 ?
S(7) S(11) 3.575(8) . 3_456 ?
S(7) S(12) 3.587(9) . 3_456 ?
S(9) C(11) 3.49(2) . . ?
S(16) S(20) 3.536(8) . 3_456 ?
S(18) O(3) 3.48(2) . 2_556 ?
S(18) C(4) 3.59(2) . 1_556 ?
O(4) O(4) 3.39(4) . 2_555 ?
C(6) C(10) 3.54(3) . . ?
